data_4510714
loop_
_publ_author_name
'Khullar, Sadhika'
'Mandal, Sanjay K.'

_publ_section_title
;
 Structural Diversity of Mn(II) Complexes with Acetylene Dicarboxylate and
 Hexadentate Ancillary Ligands under Ambient Conditions: Effect of
 Methylene Chain Length on Coordination Architectures
;
_journal_issue 7
_journal_name_full 'Crystal Growth &amp; Design'
_journal_page_first 3116
_journal_paper_doi 10.1021/cg400507n
_journal_volume 13
_journal_year 2013
_chemical_formula_moiety 'C58 H60 Cl2 Mn2 N14 O12, 2 (C2 H3 N)'
_chemical_formula_sum 'C62 H66 Cl2 Mn2 N14 O12'
_chemical_formula_weight 1380.07
_chemical_name_common {[Mn2(1,2-tppn)2(adc)](ClO4)2}.2CH3CN
_space_group_crystal_system monoclinic
_space_group_IT_number 15
_space_group_name_Hall '-C 2yc'
_space_group_name_H-M_alt 'C 1 2/c 1'
_symmetry_space_group_name_Hall '-C 2yc'
_symmetry_space_group_name_H-M 'C 1 2/c 1'
_atom_sites_solution_hydrogens geom
_atom_sites_solution_primary direct
_atom_sites_solution_secondary difmap
_cell_angle_alpha 90
_cell_angle_beta 106.2430(10)
_cell_angle_gamma 90
_cell_formula_units_Z 4
_cell_length_a 25.8848(7)
_cell_length_b 12.8247(3)
_cell_length_c 20.1430(5)
_cell_measurement_reflns_used 9897
_cell_measurement_temperature 296.(2)
_cell_measurement_theta_max 23.762
_cell_measurement_theta_min 2.1875
_cell_volume 6419.9(3)
_computing_cell_refinement 'SAINT V7.68A (Bruker AXS, 2009)'
_computing_data_collection 'APEX2 (Bruker)'
_computing_data_reduction 'SAINT V7.68A (Bruker AXS, 2009)'
_computing_molecular_graphics 'SHELXTL (Bruker AXS)'
_computing_publication_material 'SHELXTL (Bruker AXS)'
_computing_structure_refinement 'SHELXL-97 (Sheldrick, 2008)'
_computing_structure_solution 'SHELXS-97 (Sheldrick, 2008)'
_diffrn_ambient_temperature 296.(2)
_diffrn_detector_area_resol_mean 8.3333
_diffrn_measured_fraction_theta_full 0.993
_diffrn_measured_fraction_theta_max 0.993
_diffrn_measurement_device_type 'Bruker Kappa APEX II'
_diffrn_measurement_method 'phi and omega scans'
_diffrn_radiation_monochromator graphite
_diffrn_radiation_type 'Mo K\a'
_diffrn_radiation_wavelength 0.71073
_diffrn_reflns_av_R_equivalents 0.0358
_diffrn_reflns_av_sigmaI/netI 0.0263
_diffrn_reflns_limit_h_max 30
_diffrn_reflns_limit_h_min -30
_diffrn_reflns_limit_k_max 15
_diffrn_reflns_limit_k_min -15
_diffrn_reflns_limit_l_max 23
_diffrn_reflns_limit_l_min -23
_diffrn_reflns_number 54596
_diffrn_reflns_theta_full 25.08
_diffrn_reflns_theta_max 25.08
_diffrn_reflns_theta_min 1.64
_diffrn_source 'sealed tube'
_diffrn_source_type 'fine focus'
_exptl_absorpt_coefficient_mu 0.549
_exptl_absorpt_correction_T_max 0.7455
_exptl_absorpt_correction_T_min 0.6832
_exptl_absorpt_correction_type multi-scan
_exptl_absorpt_process_details 'SADABS V2008/1 (Bruker AXS)'
_exptl_crystal_colour 'clear colourless'
_exptl_crystal_density_diffrn 1.428
_exptl_crystal_density_method 'not measured'
_exptl_crystal_description rectangular
_exptl_crystal_F_000 2864
_exptl_crystal_size_max 0.400
_exptl_crystal_size_mid 0.300
_exptl_crystal_size_min 0.300
_refine_diff_density_max 1.291
_refine_diff_density_min -0.487
_refine_ls_extinction_method none
_refine_ls_goodness_of_fit_ref 1.040
_refine_ls_hydrogen_treatment mixed
_refine_ls_matrix_type full
_refine_ls_number_parameters 417
_refine_ls_number_reflns 5672
_refine_ls_number_restraints 0
_refine_ls_restrained_S_all 1.040
_refine_ls_R_factor_all 0.0739
_refine_ls_R_factor_gt 0.0517
_refine_ls_shift/su_max 0.001
_refine_ls_shift/su_mean 0.000
_refine_ls_structure_factor_coef Fsqd
_refine_ls_weighting_details 'calc w=1/[\s^2^(Fo^2^)+(0.1229P)^2^+3.4369P] where P=(Fo^2^+2Fc^2^)/3'
_refine_ls_weighting_scheme calc
_refine_ls_wR_factor_gt 0.1619
_refine_ls_wR_factor_ref 0.1819
_reflns_number_gt 4225
_reflns_number_total 5672
_reflns_threshold_expression >2sigma(I)
_cod_data_source_file cg400507n_si_002.cif
_cod_data_source_block 3b
_cod_database_code 4510714

loop_
_space_group_symop_operation_xyz
'x, y, z'
'-x, y, -z+1/2'
'x+1/2, y+1/2, z'
'-x+1/2, y+1/2, -z+1/2'
'-x, -y, -z'
'x, -y, z-1/2'
'-x+1/2, -y+1/2, -z'
'x+1/2, -y+1/2, z-1/2'

loop_
_atom_site_type_symbol
_atom_site_label
_atom_site_fract_x
_atom_site_fract_y
_atom_site_fract_z
_atom_site_U_iso_or_equiv
_atom_site_adp_type
_atom_site_calc_flag
_atom_site_refinement_flags
_atom_site_occupancy
Mn Mn1 0.175431(19) 0.73607(4) 0.14360(2) 0.0431(2) Uani d . 1
N N1 0.10671(10) 0.62730(19) 0.07435(14) 0.0442(6) Uani d . 1
N N2 0.13099(11) 0.6530(2) 0.22301(14) 0.0528(7) Uani d . 1
N N3 0.13218(12) 0.8633(2) 0.18815(15) 0.0554(7) Uani d . 1
N N4 0.23614(12) 0.7143(2) 0.25582(15) 0.0561(7) Uani d . 1
N N5 0.21562(10) 0.5878(2) 0.11469(14) 0.0492(7) Uani d . 1
N N6 0.12513(11) 0.8209(2) 0.03191(15) 0.0527(7) Uani d . 1
N N7 0.4332(7) 0.7827(9) 0.2790(6) 0.327(9) Uani d . 1
O O1 0.23773(9) 0.83240(18) 0.12864(11) 0.0505(6) Uani d . 1
O O2 0.31057(12) 0.8885(3) 0.10384(16) 0.0930(11) Uani d . 1
O O3 0.36863(11) 0.2653(2) 0.06869(15) 0.0763(8) Uani d . 1
O O4 0.42119(14) 0.2247(3) -0.00371(16) 0.1040(12) Uani d . 1
O O5 0.46115(12) 0.2900(3) 0.10620(17) 0.0862(9) Uani d . 1
O O6 0.42570(15) 0.1239(2) 0.09341(19) 0.1042(11) Uani d . 1
Cl Cl1 0.41918(3) 0.22590(7) 0.06587(5) 0.0579(3) Uani d . 1
C C1 0.26935(13) 0.8351(3) 0.09170(17) 0.0477(8) Uani d . 1
C C2 0.25558(14) 0.7737(3) 0.02650(18) 0.0472(8) Uani d . 1
C C3 0.11508(17) 0.7333(3) 0.2664(2) 0.0608(10) Uani d . 1
H H3A 0.1432 0.7391 0.3097 0.073 Uiso calc R 1
H H3B 0.0826 0.7102 0.2772 0.073 Uiso calc R 1
C C4 0.10518(13) 0.8379(3) 0.23374(17) 0.0522(8) Uani d . 1
C C5 0.07364(15) 0.9098(3) 0.2558(2) 0.0675(11) Uani d . 1
H H5 0.0544 0.8898 0.2864 0.081 Uiso calc R 1
C C6 0.07095(19) 1.0097(4) 0.2325(3) 0.0827(13) Uani d . 1
H H6 0.0503 1.0591 0.2473 0.099 Uiso calc R 1
C C7 0.09897(19) 1.0363(3) 0.1872(3) 0.0802(13) Uani d . 1
H H7 0.0978 1.1042 0.1707 0.096 Uiso calc R 1
C C8 0.12866(17) 0.9630(3) 0.1663(2) 0.0705(11) Uani d . 1
H H8 0.1476 0.9825 0.1353 0.085 Uiso calc R 1
C C9 0.13228(12) 0.5790(3) 0.02413(17) 0.0474(8) Uani d . 1
H H9A 0.1351 0.6308 -0.0098 0.057 Uiso calc R 1
H H9B 0.1095 0.5229 -0.0002 0.057 Uiso calc R 1
C C10 0.26639(14) 0.5559(3) 0.14491(19) 0.0591(9) Uani d . 1
H H10 0.2869 0.5923 0.1831 0.071 Uiso calc R 1
C C11 0.28896(15) 0.4716(3) 0.1215(2) 0.0669(11) Uani d . 1
H H11 0.3238 0.4504 0.1441 0.08 Uiso calc R 1
C C12 0.25908(16) 0.4193(3) 0.0640(2) 0.0652(10) Uani d . 1
H H12 0.2737 0.3627 0.0467 0.078 Uiso calc R 1
C C13 0.20751(14) 0.4511(3) 0.0323(2) 0.0560(9) Uani d . 1
H H13 0.1866 0.416 -0.0064 0.067 Uiso calc R 1
C C14 0.18690(12) 0.5367(2) 0.05875(17) 0.0439(7) Uani d . 1
C C15 0.13790(15) 0.9117(3) 0.0066(2) 0.0639(10) Uani d . 1
H H15 0.1738 0.9322 0.02 0.077 Uiso calc R 1
C C16 0.10190(17) 0.9755(3) -0.0371(2) 0.0745(12) Uani d . 1
H H16 0.1127 1.0374 -0.0533 0.089 Uiso calc R 1
C C17 0.04858(18) 0.9442(4) -0.0564(3) 0.0951(16) Uani d . 1
H H17 0.0225 0.9866 -0.0849 0.114 Uiso calc R 1
C C18 0.03411(16) 0.8507(3) -0.0335(2) 0.0810(13) Uani d . 1
H H18 -0.0014 0.828 -0.0472 0.097 Uiso calc R 1
C C19 0.07385(13) 0.7910(3) 0.01061(18) 0.0516(8) Uani d . 1
C C20 0.05959(12) 0.6889(3) 0.03744(19) 0.0528(8) Uani d . 1
H H20A 0.0376 0.7024 0.0684 0.063 Uiso calc R 1
H H20B 0.0382 0.6483 -0.0011 0.063 Uiso calc R 1
C C21 0.17210(15) 0.5829(3) 0.26687(19) 0.0616(9) Uani d . 1
H H21B 0.1789 0.5252 0.2393 0.074 Uiso calc R 1
H H21A 0.159 0.5547 0.3038 0.074 Uiso calc R 1
C C22 0.22350(14) 0.6423(3) 0.29711(17) 0.0540(8) Uani d . 1
C C23 0.25539(17) 0.6245(3) 0.3635(2) 0.0681(10) Uani d . 1
H H23 0.2457 0.5739 0.3908 0.082 Uiso calc R 1
C C24 0.30189(17) 0.6820(3) 0.3891(2) 0.0672(10) Uani d . 1
H H24 0.3238 0.6715 0.4338 0.081 Uiso calc R 1
C C25 0.31475(17) 0.7544(3) 0.3470(2) 0.0665(11) Uani d . 1
H H25 0.3459 0.794 0.3629 0.08 Uiso calc R 1
C C26 0.28227(16) 0.7695(3) 0.2813(2) 0.0601(10) Uani d . 1
H H26 0.292 0.819 0.2533 0.072 Uiso calc R 1
C C27 0.09178(13) 0.5460(3) 0.11849(18) 0.0531(9) Uani d . 1
H H27 0.1233 0.5006 0.1343 0.064 Uiso calc R 1
C C28 0.0451(2) 0.4758(4) 0.0861(3) 0.1039(17) Uani d . 1
H H28B 0.0143 0.5174 0.0635 0.156 Uiso calc R 1
H H28C 0.0368 0.4341 0.1214 0.156 Uiso calc R 1
H H28A 0.0542 0.4312 0.0529 0.156 Uiso calc R 1
C C29 0.08267(15) 0.5948(3) 0.1831(2) 0.0599(9) Uani d . 1
H H29B 0.0522 0.642 0.1699 0.072 Uiso calc R 1
H H29A 0.0743 0.5405 0.2119 0.072 Uiso calc R 1
C C30 0.4318(5) 0.8036(11) 0.2243(6) 0.214(5) Uani d . 1
C C31 0.4292(4) 0.8394(13) 0.1564(4) 0.268(8) Uani d . 1
H H31A 0.4356 0.9132 0.1575 0.402 Uiso calc R 1
H H31B 0.3942 0.8247 0.126 0.402 Uiso calc R 1
H H31C 0.4561 0.8044 0.1401 0.402 Uiso calc R 1

loop_
_atom_site_aniso_label
_atom_site_aniso_U_11
_atom_site_aniso_U_22
_atom_site_aniso_U_33
_atom_site_aniso_U_12
_atom_site_aniso_U_13
_atom_site_aniso_U_23
Mn1 0.0449(3) 0.0422(3) 0.0457(3) -0.00737(19) 0.0184(2) -0.0024(2)
N1 0.0389(13) 0.0420(14) 0.0539(16) -0.0008(11) 0.0166(12) -0.0015(12)
N2 0.0577(17) 0.0545(16) 0.0509(16) -0.0071(13) 0.0229(14) 0.0039(13)
N3 0.0617(17) 0.0531(17) 0.0608(18) -0.0071(14) 0.0328(15) -0.0020(14)
N4 0.0621(18) 0.0575(17) 0.0511(17) -0.0097(14) 0.0199(14) -0.0027(14)
N5 0.0451(14) 0.0454(15) 0.0556(17) -0.0027(12) 0.0120(13) 0.0018(13)
N6 0.0489(16) 0.0469(16) 0.0620(17) 0.0008(12) 0.0149(13) 0.0058(13)
N7 0.62(3) 0.217(9) 0.180(9) -0.216(13) 0.171(14) -0.035(8)
O1 0.0522(13) 0.0596(14) 0.0460(12) -0.0147(11) 0.0243(11) -0.0063(11)
O2 0.0794(19) 0.120(3) 0.095(2) -0.0519(19) 0.0498(18) -0.045(2)
O3 0.0530(16) 0.102(2) 0.078(2) 0.0175(14) 0.0261(14) -0.0009(16)
O4 0.079(2) 0.177(4) 0.063(2) 0.008(2) 0.0311(17) -0.017(2)
O5 0.0658(18) 0.092(2) 0.097(2) -0.0079(16) 0.0160(17) -0.0312(18)
O6 0.132(3) 0.0574(18) 0.115(3) 0.0216(19) 0.021(2) -0.0008(17)
Cl1 0.0505(5) 0.0662(6) 0.0568(6) 0.0079(4) 0.0148(4) -0.0117(4)
C1 0.0461(18) 0.0486(18) 0.0496(19) -0.0080(15) 0.0156(16) -0.0038(15)
C2 0.0462(18) 0.0501(19) 0.0519(19) -0.0047(14) 0.0246(16) -0.0004(14)
C3 0.070(2) 0.068(2) 0.053(2) -0.0055(19) 0.0317(19) -0.0027(18)
C4 0.0498(19) 0.061(2) 0.0486(19) -0.0100(16) 0.0190(16) -0.0076(16)
C5 0.050(2) 0.086(3) 0.075(3) 0.0057(19) 0.0324(19) -0.005(2)
C6 0.071(3) 0.076(3) 0.109(4) 0.014(2) 0.038(3) -0.007(3)
C7 0.084(3) 0.056(2) 0.110(4) 0.006(2) 0.044(3) 0.004(2)
C8 0.083(3) 0.056(2) 0.086(3) -0.003(2) 0.046(2) 0.002(2)
C9 0.0446(17) 0.0466(17) 0.0502(18) -0.0023(14) 0.0119(15) -0.0078(14)
C10 0.0450(19) 0.068(2) 0.062(2) 0.0040(17) 0.0117(17) 0.0050(18)
C11 0.047(2) 0.076(3) 0.082(3) 0.0177(19) 0.025(2) 0.020(2)
C12 0.064(2) 0.051(2) 0.091(3) 0.0126(18) 0.039(2) 0.005(2)
C13 0.057(2) 0.0491(19) 0.068(2) -0.0015(16) 0.0286(18) -0.0074(17)
C14 0.0442(17) 0.0384(16) 0.0549(19) -0.0034(13) 0.0233(15) 0.0006(14)
C15 0.055(2) 0.054(2) 0.083(3) -0.0015(17) 0.0192(19) 0.0149(19)
C16 0.073(3) 0.061(2) 0.091(3) 0.007(2) 0.026(2) 0.023(2)
C17 0.067(3) 0.096(3) 0.115(4) 0.019(2) 0.013(3) 0.052(3)
C18 0.049(2) 0.076(3) 0.110(4) 0.0043(19) 0.008(2) 0.027(3)
C19 0.0442(18) 0.0518(19) 0.059(2) 0.0035(15) 0.0144(16) 0.0005(16)
C20 0.0383(17) 0.0535(19) 0.067(2) -0.0008(15) 0.0148(16) -0.0025(17)
C21 0.072(2) 0.058(2) 0.056(2) -0.0062(18) 0.0200(18) 0.0129(17)
C22 0.063(2) 0.054(2) 0.0481(19) 0.0008(16) 0.0204(17) 0.0027(16)
C23 0.085(3) 0.066(2) 0.054(2) 0.013(2) 0.020(2) 0.0121(18)
C24 0.072(3) 0.073(3) 0.052(2) 0.003(2) 0.0093(19) 0.000(2)
C25 0.060(2) 0.070(3) 0.062(3) -0.0009(18) 0.005(2) -0.016(2)
C26 0.063(2) 0.061(2) 0.059(2) -0.0117(18) 0.0201(19) -0.0065(17)
C27 0.0474(18) 0.0441(18) 0.069(2) -0.0098(14) 0.0192(17) -0.0009(16)
C28 0.092(4) 0.087(4) 0.132(4) -0.010(3) 0.031(3) -0.003(3)
C29 0.058(2) 0.058(2) 0.071(2) -0.0175(17) 0.0308(19) 0.0025(18)
C30 0.259(12) 0.253(12) 0.117(7) -0.103(11) 0.031(8) -0.014(8)
C31 0.140(7) 0.57(2) 0.094(5) 0.038(12) 0.026(5) 0.016(10)

loop_
_atom_type_symbol
_atom_type_description
_atom_type_scat_dispersion_real
_atom_type_scat_dispersion_imag
_atom_type_scat_source
C C 0.0033 0.0016 'International Tables Vol C Tables 4.2.6.8 and 6.1.1.4'
H H 0.0000 0.0000 'International Tables Vol C Tables 4.2.6.8 and 6.1.1.4'
N N 0.0061 0.0033 'International Tables Vol C Tables 4.2.6.8 and 6.1.1.4'
O O 0.0106 0.0060 'International Tables Vol C Tables 4.2.6.8 and 6.1.1.4'
Cl Cl 0.1484 0.1585 'International Tables Vol C Tables 4.2.6.8 and 6.1.1.4'
Mn Mn 0.3368 0.7283 'International Tables Vol C Tables 4.2.6.8 and 6.1.1.4'

loop_
_geom_angle_atom_site_label_1
_geom_angle_atom_site_label_2
_geom_angle_atom_site_label_3
_geom_angle_site_symmetry_1
_geom_angle
O1 Mn1 N3 . 96.59(10)
O1 Mn1 N5 . 91.69(9)
N3 Mn1 N5 . 169.12(10)
O1 Mn1 N1 . 137.05(9)
N3 Mn1 N1 . 106.20(9)
N5 Mn1 N1 . 71.74(9)
O1 Mn1 N4 . 82.93(9)
N3 Mn1 N4 . 88.67(11)
N5 Mn1 N4 . 85.36(10)
N1 Mn1 N4 . 132.39(10)
O1 Mn1 N2 . 149.13(9)
N3 Mn1 N2 . 71.71(10)
N5 Mn1 N2 . 97.62(10)
N1 Mn1 N2 . 73.64(9)
N4 Mn1 N2 . 68.68(10)
O1 Mn1 N6 . 81.05(9)
N3 Mn1 N6 . 81.65(10)
N5 Mn1 N6 . 106.69(10)
N1 Mn1 N6 . 67.27(9)
N4 Mn1 N6 . 160.16(10)
N2 Mn1 N6 . 123.43(9)
C20 N1 C27 . 111.2(2)
C20 N1 C9 . 110.1(3)
C27 N1 C9 . 110.7(3)
C20 N1 Mn1 . 111.09(19)
C27 N1 Mn1 . 109.65(18)
C9 N1 Mn1 . 103.92(17)
C21 N2 C3 . 110.0(3)
C21 N2 C29 . 112.0(3)
C3 N2 C29 . 109.8(3)
C21 N2 Mn1 . 105.2(2)
C3 N2 Mn1 . 109.9(2)
C29 N2 Mn1 . 110.0(2)
C4 N3 C8 . 117.0(3)
C4 N3 Mn1 . 120.0(2)
C8 N3 Mn1 . 122.9(3)
C22 N4 C26 . 117.7(3)
C22 N4 Mn1 . 117.3(2)
C26 N4 Mn1 . 125.1(2)
C14 N5 C10 . 118.3(3)
C14 N5 Mn1 . 115.6(2)
C10 N5 Mn1 . 125.8(2)
C19 N6 C15 . 117.0(3)
C19 N6 Mn1 . 112.6(2)
C15 N6 Mn1 . 126.3(2)
C1 O1 Mn1 . 138.7(2)
O6 Cl1 O4 . 110.2(2)
O6 Cl1 O3 . 108.9(2)
O4 Cl1 O3 . 109.44(19)
O6 Cl1 O5 . 108.8(2)
O4 Cl1 O5 . 109.7(2)
O3 Cl1 O5 . 109.71(18)
O2 C1 O1 . 124.8(3)
O2 C1 C2 . 116.7(3)
O1 C1 C2 . 118.4(3)
C2 C2 C1 7_565 178.7(5)
N2 C3 C4 . 114.1(3)
N2 C3 H3A . 108.7
C4 C3 H3A . 108.7
N2 C3 H3B . 108.7
C4 C3 H3B . 108.7
H3A C3 H3B . 107.6
N3 C4 C5 . 121.7(3)
N3 C4 C3 . 117.7(3)
C5 C4 C3 . 120.2(3)
C6 C5 C4 . 119.6(4)
C6 C5 H5 . 120.2
C4 C5 H5 . 120.2
C7 C6 C5 . 118.9(4)
C7 C6 H6 . 120.6
C5 C6 H6 . 120.6
C8 C7 C6 . 119.4(4)
C8 C7 H7 . 120.3
C6 C7 H7 . 120.3
N3 C8 C7 . 123.4(4)
N3 C8 H8 . 118.3
C7 C8 H8 . 118.3
N1 C9 C14 . 112.1(3)
N1 C9 H9A . 109.2
C14 C9 H9A . 109.2
N1 C9 H9B . 109.2
C14 C9 H9B . 109.2
H9A C9 H9B . 107.9
N5 C10 C11 . 122.6(4)
N5 C10 H10 . 118.7
C11 C10 H10 . 118.7
C10 C11 C12 . 118.7(3)
C10 C11 H11 . 120.6
C12 C11 H11 . 120.6
C13 C12 C11 . 119.4(4)
C13 C12 H12 . 120.3
C11 C12 H12 . 120.3
C12 C13 C14 . 119.0(3)
C12 C13 H13 . 120.5
C14 C13 H13 . 120.5
N5 C14 C13 . 121.9(3)
N5 C14 C9 . 116.6(3)
C13 C14 C9 . 121.5(3)
N6 C15 C16 . 124.6(4)
N6 C15 H15 . 117.7
C16 C15 H15 . 117.7
C15 C16 C17 . 117.1(4)
C15 C16 H16 . 121.4
C17 C16 H16 . 121.4
C18 C17 C16 . 120.2(4)
C18 C17 H17 . 119.9
C16 C17 H17 . 119.9
C17 C18 C19 . 118.3(4)
C17 C18 H18 . 120.9
C19 C18 H18 . 120.9
N6 C19 C18 . 122.8(3)
N6 C19 C20 . 117.3(3)
C18 C19 C20 . 119.9(3)
N1 C20 C19 . 113.5(3)
N1 C20 H20A . 108.9
C19 C20 H20A . 108.9
N1 C20 H20B . 108.9
C19 C20 H20B . 108.9
H20A C20 H20B . 107.7
N2 C21 C22 . 109.9(3)
N2 C21 H21B . 109.7
C22 C21 H21B . 109.7
N2 C21 H21A . 109.7
C22 C21 H21A . 109.7
H21B C21 H21A . 108.2
N4 C22 C23 . 122.1(4)
N4 C22 C21 . 116.0(3)
C23 C22 C21 . 121.9(3)
C22 C23 C24 . 119.7(4)
C22 C23 H23 . 120.2
C24 C23 H23 . 120.2
C25 C24 C23 . 118.1(4)
C25 C24 H24 . 121.0
C23 C24 H24 . 121.0
C24 C25 C26 . 120.5(4)
C24 C25 H25 . 119.7
C26 C25 H25 . 119.7
N4 C26 C25 . 121.9(4)
N4 C26 H26 . 119.0
C25 C26 H26 . 119.0
N1 C27 C28 . 118.2(4)
N1 C27 C29 . 110.5(3)
C28 C27 C29 . 108.6(3)
N1 C27 H27 . 106.3
C28 C27 H27 . 106.3
C29 C27 H27 . 106.3
C27 C28 H28B . 109.5
C27 C28 H28C . 109.5
H28B C28 H28C . 109.5
C27 C28 H28A . 109.5
H28B C28 H28A . 109.5
H28C C28 H28A . 109.5
N2 C29 C27 . 111.2(3)
N2 C29 H29B . 109.4
C27 C29 H29B . 109.4
N2 C29 H29A . 109.4
C27 C29 H29A . 109.4
H29B C29 H29A . 108.0
N7 C30 C31 . 175.0(17)
C30 C31 H31A . 109.5
C30 C31 H31B . 109.5
H31A C31 H31B . 109.5
C30 C31 H31C . 109.5
H31A C31 H31C . 109.5
H31B C31 H31C . 109.5

loop_
_geom_bond_atom_site_label_1
_geom_bond_atom_site_label_2
_geom_bond_site_symmetry_2
_geom_bond_distance
Mn1 O1 . 2.119(2)
Mn1 N3 . 2.299(3)
Mn1 N5 . 2.318(3)
Mn1 N1 . 2.381(2)
Mn1 N4 . 2.381(3)
Mn1 N2 . 2.459(3)
Mn1 N6 . 2.511(3)
N1 C20 . 1.469(4)
N1 C27 . 1.490(4)
N1 C9 . 1.490(4)
N2 C21 . 1.482(5)
N2 C3 . 1.482(5)
N2 C29 . 1.485(4)
N3 C4 . 1.341(4)
N3 C8 . 1.346(5)
N4 C22 . 1.343(4)
N4 C26 . 1.359(5)
N5 C14 . 1.336(4)
N5 C10 . 1.348(4)
N6 C19 . 1.332(4)
N6 C15 . 1.348(4)
N7 C30 . 1.123(11)
O1 C1 . 1.251(4)
O2 C1 . 1.233(4)
O3 Cl1 . 1.418(3)
O4 Cl1 . 1.417(3)
O5 Cl1 . 1.422(3)
O6 Cl1 . 1.413(3)
C1 C2 . 1.486(5)
C2 C2 7_565 1.192(7)
C3 C4 . 1.486(5)
C3 H3A . 0.97
C3 H3B . 0.97
C4 C5 . 1.384(5)
C5 C6 . 1.361(6)
C5 H5 . 0.93
C6 C7 . 1.358(7)
C6 H6 . 0.93
C7 C8 . 1.353(6)
C7 H7 . 0.93
C8 H8 . 0.93
C9 C14 . 1.492(4)
C9 H9A . 0.97
C9 H9B . 0.97
C10 C11 . 1.373(6)
C10 H10 . 0.93
C11 C12 . 1.375(6)
C11 H11 . 0.93
C12 C13 . 1.371(5)
C12 H12 . 0.93
C13 C14 . 1.391(5)
C13 H13 . 0.93
C15 C16 . 1.362(5)
C15 H15 . 0.93
C16 C17 . 1.384(6)
C16 H16 . 0.93
C17 C18 . 1.375(6)
C17 H17 . 0.93
C18 C19 . 1.386(5)
C18 H18 . 0.93
C19 C20 . 1.501(5)
C20 H20A . 0.97
C20 H20B . 0.97
C21 C22 . 1.506(5)
C21 H21B . 0.97
C21 H21A . 0.97
C22 C23 . 1.380(5)
C23 C24 . 1.383(6)
C23 H23 . 0.93
C24 C25 . 1.361(6)
C24 H24 . 0.93
C25 C26 . 1.368(6)
C25 H25 . 0.93
C26 H26 . 0.93
C27 C28 . 1.502(6)
C27 C29 . 1.520(5)
C27 H27 . 0.98
C28 H28B . 0.96
C28 H28C . 0.96
C28 H28A . 0.96
C29 H29B . 0.97
C29 H29A . 0.97
C30 C31 . 1.427(13)
C31 H31A . 0.96
C31 H31B . 0.96
C31 H31C . 0.96
